data_1507958
loop_
_publ_author_name
'Wender, Paul A.'
'Buschmann, Nicole'
'Cardin, Nathan B.'
'Jones, Lisa R.'
'Kan, Cindy'
'Kee, Jung-Min'
'Kowalski, John A.'
'Longcore, Kate E.'

_publ_section_title
;
 Gateway synthesis of daphnane congeners and their protein kinase C
 affinities and cell-growth activities.
;
_journal_issue 8
_journal_name_full 'Nature chemistry'
_journal_page_first 615
_journal_page_last 619
_journal_paper_doi 10.1038/nchem.1074
_journal_volume 3
_journal_year 2011
_chemical_absolute_configuration ad
_chemical_formula_moiety 'C33 H47 Br O8 Si'
_chemical_formula_sum 'C33 H47 Br O8 Si'
_chemical_formula_weight 679.71
_chemical_name_systematic
; 
 ? 
;
_space_group_IT_number 19
_symmetry_cell_setting orthorhombic
_symmetry_space_group_name_Hall 'P 2ac 2ab'
_symmetry_space_group_name_H-M 'P 21 21 21'
_atom_sites_solution_hydrogens geom
_atom_sites_solution_primary direct
_atom_sites_solution_secondary difmap
_audit_creation_method SHELXL-97
_cell_angle_alpha 90.00
_cell_angle_beta 90.00
_cell_angle_gamma 90.00
_cell_formula_units_Z 4
_cell_length_a 10.5239(11)
_cell_length_b 14.5191(15)
_cell_length_c 22.649(2)
_cell_measurement_reflns_used 4780
_cell_measurement_temperature 171
_cell_measurement_theta_max 21.98
_cell_measurement_theta_min 2.39
_cell_volume 3460.7(6)
_computing_structure_refinement 'SHELXL-97 (Sheldrick, 1997)'
_computing_structure_solution 'SHELXS-97 (Sheldrick, 1990)'
_diffrn_ambient_temperature 171
_diffrn_measured_fraction_theta_full 0.975
_diffrn_measured_fraction_theta_max 0.975
_diffrn_measurement_device_type
;
;
_diffrn_measurement_method
;
;
_diffrn_radiation_monochromator graphite
_diffrn_radiation_source 'fine-focus sealed tube'
_diffrn_radiation_type MoK\a
_diffrn_radiation_wavelength 0.71073
_diffrn_reflns_av_R_equivalents 0.0526
_diffrn_reflns_av_sigmaI/netI 0.0795
_diffrn_reflns_limit_h_max 12
_diffrn_reflns_limit_h_min -12
_diffrn_reflns_limit_k_max 16
_diffrn_reflns_limit_k_min -16
_diffrn_reflns_limit_l_max 18
_diffrn_reflns_limit_l_min -26
_diffrn_reflns_number 15553
_diffrn_reflns_theta_full 24.72
_diffrn_reflns_theta_max 24.72
_diffrn_reflns_theta_min 2.13
_diffrn_standards_decay_% 'not measured'
_diffrn_standards_interval_count 'not measured'
_diffrn_standards_interval_time 'not measured'
_diffrn_standards_number 'not measured'
_exptl_absorpt_coefficient_mu 1.269
_exptl_absorpt_correction_T_max 0.86
_exptl_absorpt_correction_T_min 0.52
_exptl_absorpt_correction_type multi-scan
_exptl_absorpt_process_details 'SADABS, G.M. Sheldrick (1996)'
_exptl_crystal_colour colorless
_exptl_crystal_density_diffrn 1.305
_exptl_crystal_density_method 'not measured'
_exptl_crystal_description rod
_exptl_crystal_F_000 1432
_exptl_crystal_size_max 0.23
_exptl_crystal_size_mid 0.17
_exptl_crystal_size_min 0.12
_refine_diff_density_max 0.290
_refine_diff_density_min -0.725
_refine_diff_density_rms 0.061
_refine_ls_abs_structure_details 'Flack H D (1983), Acta Cryst. A39, 876-881'
_refine_ls_abs_structure_Flack -0.006(7)
_refine_ls_extinction_method none
_refine_ls_goodness_of_fit_ref 0.979
_refine_ls_hydrogen_treatment mixed
_refine_ls_matrix_type full
_refine_ls_number_parameters 397
_refine_ls_number_reflns 5626
_refine_ls_number_restraints 0
_refine_ls_restrained_S_all 0.979
_refine_ls_R_factor_all 0.0510
_refine_ls_R_factor_gt 0.0374
_refine_ls_shift/su_max 0.001
_refine_ls_shift/su_mean 0.000
_refine_ls_structure_factor_coef Fsqd
_refine_ls_weighting_details 'w=1/[\s^2^(Fo^2^)+(0.0237P)^2^+0.0000P] where P=(Fo^2^+2Fc^2^)/3'
_refine_ls_weighting_scheme calc
_refine_ls_wR_factor_gt 0.0820
_refine_ls_wR_factor_ref 0.0871
_reflns_number_gt 4698
_reflns_number_total 5626
_reflns_threshold_expression >2sigma(I)
_cod_data_source_file nchem.1074-s5.cif
_cod_data_source_block shelxl
_cod_database_code 1507958

loop_
_symmetry_equiv_pos_as_xyz
'x, y, z'
'x+1/2, -y+1/2, -z'
'-x, y+1/2, -z+1/2'
'-x+1/2, -y, z+1/2'

loop_
_atom_site_label
_atom_site_type_symbol
_atom_site_fract_x
_atom_site_fract_y
_atom_site_fract_z
_atom_site_U_iso_or_equiv
_atom_site_adp_type
_atom_site_occupancy
_atom_site_symmetry_multiplicity
_atom_site_calc_flag
_atom_site_refinement_flags
Br1 Br 0.65473(4) 0.80189(2) 0.561721(16) 0.03320(11) Uani 1 1 d .
Si1 Si 0.84464(11) 1.13450(7) 0.62035(5) 0.0329(2) Uani 1 1 d .
O1 O 0.3293(3) 0.84280(19) 0.54485(11) 0.0415(7) Uani 1 1 d .
O2 O 0.4525(2) 0.77026(15) 0.66225(10) 0.0249(6) Uani 1 1 d .
H2H H 0.4785 0.7332 0.6377 0.037 Uiso 1 1 calc R
O3 O 0.7840(2) 1.03142(16) 0.60718(11) 0.0309(6) Uani 1 1 d .
O4 O 0.6051(2) 0.99543(15) 0.69595(10) 0.0223(5) Uani 1 1 d .
O5 O 0.7504(2) 0.93167(16) 0.81592(10) 0.0275(6) Uani 1 1 d .
O6 O 0.5742(2) 0.96146(15) 0.91439(10) 0.0292(6) Uani 1 1 d .
O7 O 0.4761(2) 1.08994(15) 0.87338(10) 0.0268(6) Uani 1 1 d .
O8 O 0.3501(3) 1.14561(17) 0.71288(11) 0.0381(6) Uani 1 1 d .
C1 C 0.2713(3) 0.8894(3) 0.69936(17) 0.0287(9) Uani 1 1 d .
H1A H 0.2199 0.9345 0.7200 0.034 Uiso 1 1 calc R
H1B H 0.2776 0.8341 0.7232 0.034 Uiso 1 1 calc R
C2 C 0.2165(3) 0.8682(3) 0.63762(17) 0.0321(9) Uani 1 1 d .
H2 H 0.1705 0.9230 0.6242 0.039 Uiso 1 1 calc R
C3 C 0.3315(4) 0.8562(2) 0.59766(16) 0.0279(8) Uani 1 1 d .
C4 C 0.4496(3) 0.8605(2) 0.63672(15) 0.0228(8) Uani 1 1 d .
C5 C 0.5778(3) 0.8945(2) 0.61348(15) 0.0250(8) Uani 1 1 d .
H5 H 0.5629 0.9503 0.5901 0.030 Uiso 1 1 calc R
C6 C 0.6665(3) 0.9198(2) 0.66519(14) 0.0233(8) Uani 1 1 d .
C7 C 0.6770(3) 0.8450(2) 0.71274(14) 0.0246(8) Uani 1 1 d .
H7A H 0.7605 0.8461 0.7309 0.030 Uiso 1 1 calc R
H7B H 0.6628 0.7845 0.6958 0.030 Uiso 1 1 calc R
C8 C 0.5727(3) 0.8679(2) 0.75894(15) 0.0229(8) Uani 1 1 d .
H8 H 0.5126 0.8164 0.7611 0.027 Uiso 1 1 calc R
C9 C 0.5044(3) 0.9533(2) 0.73014(14) 0.0218(8) Uani 1 1 d .
C10 C 0.4024(3) 0.9279(2) 0.68453(15) 0.0234(8) Uani 1 1 d .
H10 H 0.3854 0.9854 0.6633 0.028 Uiso 1 1 calc R
C11 C 0.4494(3) 1.0291(2) 0.77218(15) 0.0222(8) Uani 1 1 d .
H11 H 0.3632 1.0111 0.7839 0.027 Uiso 1 1 calc R
C12 C 0.5315(3) 1.0346(2) 0.82708(15) 0.0222(8) Uani 1 1 d .
H12 H 0.6166 1.0572 0.8171 0.027 Uiso 1 1 calc R
C13 C 0.5393(3) 0.9414(2) 0.85465(14) 0.0234(8) Uani 1 1 d .
H13 H 0.4554 0.9122 0.8539 0.028 Uiso 1 1 calc R
C14 C 0.6322(3) 0.8835(2) 0.82076(14) 0.0226(8) Uani 1 1 d .
H14 H 0.6450 0.8243 0.8407 0.027 Uiso 1 1 calc R
C15 C 0.4422(4) 1.1193(2) 0.73911(15) 0.0263(8) Uani 1 1 d .
H15 H 0.5138 1.1568 0.7391 0.032 Uiso 1 1 calc R
C16 C 0.1247(4) 0.7867(3) 0.6345(2) 0.0531(13) Uani 1 1 d .
H16A H 0.1667 0.7321 0.6483 0.080 Uiso 1 1 calc R
H16B H 0.0979 0.7779 0.5944 0.080 Uiso 1 1 calc R
H16C H 0.0520 0.7990 0.6588 0.080 Uiso 1 1 calc R
C17 C 0.7954(3) 0.9558(3) 0.64633(17) 0.0299(9) Uani 1 1 d .
H17A H 0.8428 0.9748 0.6810 0.036 Uiso 1 1 calc R
H17B H 0.8425 0.9068 0.6271 0.036 Uiso 1 1 calc R
C18 C 1.0159(4) 1.1334(3) 0.5999(3) 0.0778(18) Uani 1 1 d .
H18A H 1.0574 1.0829 0.6193 0.117 Uiso 1 1 calc R
H18B H 1.0546 1.1903 0.6119 0.117 Uiso 1 1 calc R
H18C H 1.0240 1.1265 0.5579 0.117 Uiso 1 1 calc R
C19 C 0.8300(5) 1.1669(3) 0.69948(18) 0.0539(12) Uani 1 1 d .
H19A H 0.7431 1.1606 0.7117 0.081 Uiso 1 1 calc R
H19B H 0.8567 1.2296 0.7047 0.081 Uiso 1 1 calc R
H19C H 0.8826 1.1271 0.7229 0.081 Uiso 1 1 calc R
C20 C 0.7519(4) 1.2137(3) 0.57257(18) 0.0480(11) Uani 1 1 d .
C21 C 0.7534(7) 1.1790(4) 0.5084(2) 0.101(2) Uani 1 1 d .
H21A H 0.7104 1.2226 0.4836 0.152 Uiso 1 1 calc R
H21B H 0.7111 1.1206 0.5062 0.152 Uiso 1 1 calc R
H21C H 0.8397 1.1723 0.4954 0.152 Uiso 1 1 calc R
C22 C 0.8080(6) 1.3126(3) 0.5754(3) 0.0900(19) Uani 1 1 d .
H22A H 0.8938 1.3119 0.5609 0.135 Uiso 1 1 calc R
H22B H 0.8073 1.3339 0.6155 0.135 Uiso 1 1 calc R
H22C H 0.7576 1.3531 0.5514 0.135 Uiso 1 1 calc R
C23 C 0.6129(4) 1.2171(4) 0.5951(2) 0.0789(18) Uani 1 1 d .
H23A H 0.6116 1.2395 0.6349 0.118 Uiso 1 1 calc R
H23B H 0.5769 1.1563 0.5939 0.118 Uiso 1 1 calc R
H23C H 0.5640 1.2575 0.5703 0.118 Uiso 1 1 calc R
C24 C 0.8448(4) 0.9050(3) 0.85827(19) 0.0461(11) Uani 1 1 d .
H24A H 0.8801 0.8455 0.8479 0.055 Uiso 1 1 calc R
H24B H 0.8071 0.9005 0.8973 0.055 Uiso 1 1 calc R
C25 C 0.9465(4) 0.9766(3) 0.85799(18) 0.0363(10) Uani 1 1 d .
C26 C 1.0103(3) 0.9993(3) 0.80700(18) 0.0396(10) Uani 1 1 d .
H26 H 0.9912 0.9681 0.7723 0.047 Uiso 1 1 calc R
C27 C 1.1018(4) 1.0673(3) 0.8061(2) 0.0457(11) Uani 1 1 d .
H27 H 1.1427 1.0820 0.7709 0.055 Uiso 1 1 calc R
C28 C 1.1325(4) 1.1130(3) 0.8569(2) 0.0530(12) Uani 1 1 d .
H28 H 1.1952 1.1582 0.8566 0.064 Uiso 1 1 calc R
C29 C 1.0708(4) 1.0920(3) 0.9081(2) 0.0567(13) Uani 1 1 d .
H29 H 1.0916 1.1230 0.9427 0.068 Uiso 1 1 calc R
C30 C 0.9765(4) 1.0242(3) 0.90895(19) 0.0471(11) Uani 1 1 d .
H30 H 0.9338 1.0111 0.9439 0.056 Uiso 1 1 calc R
C31 C 0.5177(3) 1.0492(2) 0.92882(15) 0.0291(9) Uani 1 1 d .
C32 C 0.4016(4) 1.0384(3) 0.96726(19) 0.0500(12) Uani 1 1 d .
H32A H 0.3402 1.0006 0.9474 0.075 Uiso 1 1 calc R
H32B H 0.3655 1.0979 0.9750 0.075 Uiso 1 1 calc R
H32C H 0.4253 1.0099 1.0039 0.075 Uiso 1 1 calc R
C33 C 0.6221(4) 1.1072(3) 0.9565(2) 0.0522(13) Uani 1 1 d .
H33A H 0.6524 1.0775 0.9916 0.078 Uiso 1 1 calc R
H33B H 0.5889 1.1669 0.9663 0.078 Uiso 1 1 calc R
H33C H 0.6908 1.1139 0.9289 0.078 Uiso 1 1 calc R

loop_
_atom_site_aniso_label
_atom_site_aniso_U_11
_atom_site_aniso_U_22
_atom_site_aniso_U_33
_atom_site_aniso_U_23
_atom_site_aniso_U_13
_atom_site_aniso_U_12
Br1 0.0425(2) 0.02777(19) 0.0293(2) -0.00448(17) 0.01094(19) -0.00083(19)
Si1 0.0362(6) 0.0229(5) 0.0394(6) -0.0057(5) 0.0065(6) -0.0034(5)
O1 0.0497(17) 0.0479(17) 0.0269(16) -0.0004(13) -0.0098(13) 0.0035(15)
O2 0.0347(15) 0.0167(12) 0.0234(14) -0.0002(10) 0.0042(11) 0.0004(11)
O3 0.0394(15) 0.0232(14) 0.0301(15) -0.0007(12) 0.0049(12) -0.0083(11)
O4 0.0264(13) 0.0160(12) 0.0245(14) 0.0007(10) 0.0033(10) -0.0012(9)
O5 0.0267(14) 0.0270(14) 0.0287(15) 0.0057(11) -0.0031(11) 0.0003(11)
O6 0.0470(15) 0.0200(13) 0.0207(13) 0.0010(10) -0.0051(11) 0.0039(11)
O7 0.0412(15) 0.0195(13) 0.0196(13) -0.0021(10) 0.0004(12) 0.0057(11)
O8 0.0473(16) 0.0298(14) 0.0371(15) 0.0067(12) -0.0093(15) 0.0103(15)
C1 0.021(2) 0.030(2) 0.035(2) -0.0047(18) 0.0006(17) -0.0002(16)
C2 0.030(2) 0.029(2) 0.037(2) -0.0048(19) -0.0065(18) 0.0016(17)
C3 0.037(2) 0.0171(18) 0.029(2) 0.0003(16) -0.0061(19) -0.0012(17)
C4 0.029(2) 0.0169(19) 0.0225(19) 0.0051(16) 0.0002(16) -0.0002(16)
C5 0.034(2) 0.0178(18) 0.023(2) -0.0005(15) 0.0026(16) 0.0024(16)
C6 0.0260(19) 0.0167(17) 0.0272(19) 0.0000(14) 0.0033(17) 0.0009(16)
C7 0.025(2) 0.0212(18) 0.0272(19) 0.0025(16) 0.0029(16) 0.0034(15)
C8 0.029(2) 0.0144(18) 0.026(2) 0.0012(15) 0.0002(16) 0.0020(15)
C9 0.026(2) 0.0166(19) 0.023(2) 0.0014(15) 0.0002(16) -0.0007(14)
C10 0.029(2) 0.0184(19) 0.023(2) 0.0037(15) 0.0011(16) 0.0013(15)
C11 0.0233(19) 0.0192(18) 0.024(2) 0.0004(15) 0.0001(16) -0.0027(15)
C12 0.029(2) 0.0159(18) 0.0218(19) 0.0010(15) -0.0011(15) 0.0018(15)
C13 0.025(2) 0.028(2) 0.0181(19) 0.0060(16) -0.0034(15) -0.0032(16)
C14 0.023(2) 0.0193(18) 0.0253(19) 0.0058(15) -0.0028(15) -0.0009(15)
C15 0.041(2) 0.0178(19) 0.021(2) -0.0016(15) 0.0014(17) 0.0037(17)
C16 0.044(3) 0.061(3) 0.054(3) -0.019(2) -0.002(2) -0.017(2)
C17 0.034(2) 0.026(2) 0.030(2) 0.0003(18) 0.0070(16) -0.0015(16)
C18 0.048(3) 0.050(3) 0.135(5) -0.038(3) 0.027(3) -0.019(2)
C19 0.074(3) 0.048(3) 0.040(2) -0.009(2) -0.008(3) -0.002(3)
C20 0.075(3) 0.030(2) 0.039(3) -0.005(2) 0.003(2) 0.012(2)
C21 0.194(7) 0.072(4) 0.038(3) -0.006(3) -0.014(4) 0.049(5)
C22 0.135(5) 0.032(3) 0.102(5) 0.018(3) 0.001(4) -0.008(3)
C23 0.071(4) 0.073(4) 0.093(4) -0.013(3) -0.019(3) 0.030(3)
C24 0.035(2) 0.053(3) 0.050(3) 0.016(2) -0.019(2) -0.002(2)
C25 0.026(2) 0.046(3) 0.037(3) 0.003(2) -0.0042(18) 0.0054(19)
C26 0.032(2) 0.052(3) 0.035(3) -0.009(2) -0.006(2) -0.006(2)
C27 0.030(2) 0.059(3) 0.048(3) -0.002(2) 0.005(2) 0.000(2)
C28 0.036(3) 0.054(3) 0.070(3) -0.008(3) -0.010(3) -0.005(2)
C29 0.054(3) 0.064(3) 0.053(3) -0.020(3) -0.020(3) 0.001(3)
C30 0.041(3) 0.066(3) 0.034(3) -0.007(2) -0.001(2) 0.006(2)
C31 0.042(2) 0.023(2) 0.022(2) 0.0036(16) -0.0005(17) 0.0037(16)
C32 0.063(3) 0.047(3) 0.040(3) 0.014(2) 0.015(2) 0.012(2)
C33 0.065(3) 0.035(2) 0.057(3) -0.002(2) -0.035(2) -0.001(2)

loop_
_atom_type_symbol
_atom_type_description
_atom_type_scat_dispersion_real
_atom_type_scat_dispersion_imag
_atom_type_scat_source
C C 0.0033 0.0016 'International Tables Vol C Tables 4.2.6.8 and 6.1.1.4'
H H 0.0000 0.0000 'International Tables Vol C Tables 4.2.6.8 and 6.1.1.4'
O O 0.0106 0.0060 'International Tables Vol C Tables 4.2.6.8 and 6.1.1.4'
Br Br -0.2901 2.4595 'International Tables Vol C Tables 4.2.6.8 and 6.1.1.4'
Si Si 0.0817 0.0704 'International Tables Vol C Tables 4.2.6.8 and 6.1.1.4'

loop_
_geom_angle_atom_site_label_1
_geom_angle_atom_site_label_2
_geom_angle_atom_site_label_3
_geom_angle
O3 Si1 C20 104.62(17)
O3 Si1 C19 111.74(17)
C20 Si1 C19 111.2(2)
O3 Si1 C18 108.74(18)
C20 Si1 C18 111.7(2)
C19 Si1 C18 108.8(2)
C4 O2 H2H 109.5
C17 O3 Si1 123.8(2)
C9 O4 C6 105.2(2)
C14 O5 C24 114.8(3)
C13 O6 C31 106.7(2)
C12 O7 C31 106.2(2)
C10 C1 C2 102.2(3)
C10 C1 H1A 111.3
C2 C1 H1A 111.3
C10 C1 H1B 111.3
C2 C1 H1B 111.3
H1A C1 H1B 109.2
C3 C2 C16 112.7(3)
C3 C2 C1 105.4(3)
C16 C2 C1 115.6(3)
C3 C2 H2 107.6
C16 C2 H2 107.6
C1 C2 H2 107.6
O1 C3 C2 126.2(4)
O1 C3 C4 126.4(4)
C2 C3 C4 107.3(3)
O2 C4 C3 102.4(3)
O2 C4 C5 114.5(3)
C3 C4 C5 122.1(3)
O2 C4 C10 107.7(3)
C3 C4 C10 99.8(3)
C5 C4 C10 108.7(3)
C4 C5 C6 110.5(3)
C4 C5 Br1 110.4(2)
C6 C5 Br1 111.6(2)
C4 C5 H5 108.1
C6 C5 H5 108.1
Br1 C5 H5 108.1
O4 C6 C17 105.8(3)
O4 C6 C7 103.3(2)
C17 C6 C7 112.2(3)
O4 C6 C5 106.0(3)
C17 C6 C5 114.2(3)
C7 C6 C5 114.1(3)
C6 C7 C8 105.7(3)
C6 C7 H7A 110.6
C8 C7 H7A 110.6
C6 C7 H7B 110.6
C8 C7 H7B 110.6
H7A C7 H7B 108.7
C14 C8 C7 110.7(3)
C14 C8 C9 116.3(3)
C7 C8 C9 102.2(3)
C14 C8 H8 109.1
C7 C8 H8 109.1
C9 C8 H8 109.1
O4 C9 C10 104.7(2)
O4 C9 C11 107.4(3)
C10 C9 C11 108.6(3)
O4 C9 C8 102.7(3)
C10 C9 C8 114.1(3)
C11 C9 C8 118.0(3)
C1 C10 C9 124.9(3)
C1 C10 C4 102.3(3)
C9 C10 C4 113.6(3)
C1 C10 H10 104.7
C9 C10 H10 104.7
C4 C10 H10 104.7
C15 C11 C12 112.9(3)
C15 C11 C9 109.0(3)
C12 C11 C9 109.0(3)
C15 C11 H11 108.6
C12 C11 H11 108.6
C9 C11 H11 108.6
O7 C12 C13 102.9(3)
O7 C12 C11 113.3(3)
C13 C12 C11 109.1(3)
O7 C12 H12 110.5
C13 C12 H12 110.5
C11 C12 H12 110.5
O6 C13 C12 103.0(3)
O6 C13 C14 115.5(3)
C12 C13 C14 109.3(3)
O6 C13 H13 109.6
C12 C13 H13 109.6
C14 C13 H13 109.6
O5 C14 C13 109.3(3)
O5 C14 C8 110.7(3)
C13 C14 C8 106.3(3)
O5 C14 H14 110.1
C13 C14 H14 110.1
C8 C14 H14 110.1
O8 C15 C11 124.2(3)
O8 C15 H15 117.9
C11 C15 H15 117.9
C2 C16 H16A 109.5
C2 C16 H16B 109.5
H16A C16 H16B 109.5
C2 C16 H16C 109.5
H16A C16 H16C 109.5
H16B C16 H16C 109.5
O3 C17 C6 111.6(3)
O3 C17 H17A 109.3
C6 C17 H17A 109.3
O3 C17 H17B 109.3
C6 C17 H17B 109.3
H17A C17 H17B 108.0
Si1 C18 H18A 109.5
Si1 C18 H18B 109.5
H18A C18 H18B 109.5
Si1 C18 H18C 109.5
H18A C18 H18C 109.5
H18B C18 H18C 109.5
Si1 C19 H19A 109.5
Si1 C19 H19B 109.5
H19A C19 H19B 109.5
Si1 C19 H19C 109.5
H19A C19 H19C 109.5
H19B C19 H19C 109.5
C21 C20 C23 109.3(4)
C21 C20 C22 109.7(4)
C23 C20 C22 108.4(4)
C21 C20 Si1 110.1(3)
C23 C20 Si1 108.9(3)
C22 C20 Si1 110.4(3)
C20 C21 H21A 109.5
C20 C21 H21B 109.5
H21A C21 H21B 109.5
C20 C21 H21C 109.5
H21A C21 H21C 109.5
H21B C21 H21C 109.5
C20 C22 H22A 109.5
C20 C22 H22B 109.5
H22A C22 H22B 109.5
C20 C22 H22C 109.5
H22A C22 H22C 109.5
H22B C22 H22C 109.5
C20 C23 H23A 109.5
C20 C23 H23B 109.5
H23A C23 H23B 109.5
C20 C23 H23C 109.5
H23A C23 H23C 109.5
H23B C23 H23C 109.5
O5 C24 C25 107.9(3)
O5 C24 H24A 110.1
C25 C24 H24A 110.1
O5 C24 H24B 110.1
C25 C24 H24B 110.1
H24A C24 H24B 108.4
C26 C25 C30 118.0(4)
C26 C25 C24 121.4(4)
C30 C25 C24 120.6(4)
C25 C26 C27 121.7(4)
C25 C26 H26 119.1
C27 C26 H26 119.1
C28 C27 C26 120.0(4)
C28 C27 H27 120.0
C26 C27 H27 120.0
C29 C28 C27 119.6(4)
C29 C28 H28 120.2
C27 C28 H28 120.2
C28 C29 C30 120.5(4)
C28 C29 H29 119.8
C30 C29 H29 119.8
C25 C30 C29 120.2(4)
C25 C30 H30 119.9
C29 C30 H30 119.9
O6 C31 O7 106.7(3)
O6 C31 C32 111.9(3)
O7 C31 C32 107.3(3)
O6 C31 C33 106.5(3)
O7 C31 C33 110.3(3)
C32 C31 C33 113.9(3)
C31 C32 H32A 109.5
C31 C32 H32B 109.5
H32A C32 H32B 109.5
C31 C32 H32C 109.5
H32A C32 H32C 109.5
H32B C32 H32C 109.5
C31 C33 H33A 109.5
C31 C33 H33B 109.5
H33A C33 H33B 109.5
C31 C33 H33C 109.5
H33A C33 H33C 109.5
H33B C33 H33C 109.5

loop_
_geom_bond_atom_site_label_1
_geom_bond_atom_site_label_2
_geom_bond_distance
Br1 C5 1.959(3)
Si1 O3 1.654(3)
Si1 C20 1.856(4)
Si1 C19 1.859(4)
Si1 C18 1.861(4)
O1 C3 1.212(4)
O2 C4 1.432(4)
O2 H2H 0.8200
O3 C17 1.416(4)
O4 C9 1.449(4)
O4 C6 1.452(4)
O5 C14 1.431(4)
O5 C24 1.434(4)
O6 C13 1.432(4)
O6 C31 1.443(4)
O7 C12 1.444(4)
O7 C31 1.456(4)
O8 C15 1.200(4)
C1 C10 1.526(5)
C1 C2 1.544(5)
C1 H1A 0.9700
C1 H1B 0.9700
C2 C3 1.521(5)
C2 C16 1.529(5)
C2 H2 0.9800
C3 C4 1.526(5)
C4 C5 1.531(5)
C4 C10 1.542(5)
C5 C6 1.542(5)
C5 H5 0.9800
C6 C17 1.515(5)
C6 C7 1.533(4)
C7 C8 1.552(5)
C7 H7A 0.9700
C7 H7B 0.9700
C8 C14 1.550(5)
C8 C9 1.575(4)
C8 H8 0.9800
C9 C10 1.534(5)
C9 C11 1.566(5)
C10 H10 0.9800
C11 C15 1.511(5)
C11 C12 1.516(5)
C11 H11 0.9800
C12 C13 1.493(5)
C12 H12 0.9800
C13 C14 1.501(5)
C13 H13 0.9800
C14 H14 0.9800
C15 H15 0.9300
C16 H16A 0.9600
C16 H16B 0.9600
C16 H16C 0.9600
C17 H17A 0.9700
C17 H17B 0.9700
C18 H18A 0.9600
C18 H18B 0.9600
C18 H18C 0.9600
C19 H19A 0.9600
C19 H19B 0.9600
C19 H19C 0.9600
C20 C21 1.537(6)
C20 C23 1.551(6)
C20 C22 1.554(6)
C21 H21A 0.9600
C21 H21B 0.9600
C21 H21C 0.9600
C22 H22A 0.9600
C22 H22B 0.9600
C22 H22C 0.9600
C23 H23A 0.9600
C23 H23B 0.9600
C23 H23C 0.9600
C24 C25 1.492(5)
C24 H24A 0.9700
C24 H24B 0.9700
C25 C26 1.376(6)
C25 C30 1.382(6)
C26 C27 1.379(6)
C26 H26 0.9300
C27 C28 1.368(6)
C27 H27 0.9300
C28 C29 1.364(6)
C28 H28 0.9300
C29 C30 1.399(6)
C29 H29 0.9300
C30 H30 0.9300
C31 C32 1.508(5)
C31 C33 1.519(5)
C32 H32A 0.9600
C32 H32B 0.9600
C32 H32C 0.9600
C33 H33A 0.9600
C33 H33B 0.9600
C33 H33C 0.9600

loop_
_geom_hbond_atom_site_label_D
_geom_hbond_atom_site_label_H
_geom_hbond_atom_site_label_A
_geom_hbond_distance_DH
_geom_hbond_distance_HA
_geom_hbond_distance_DA
_geom_hbond_angle_DHA
_geom_hbond_site_symmetry_A
O2 H2H O7 0.82 2.15 2.841(3) 142.0 3_646
O2 H2H Br1 0.82 2.72 3.150(2) 114.6 .

loop_
_geom_torsion_atom_site_label_1
_geom_torsion_atom_site_label_2
_geom_torsion_atom_site_label_3
_geom_torsion_atom_site_label_4
_geom_torsion
C20 Si1 O3 C17 -158.7(3)
C19 Si1 O3 C17 -38.2(3)
C18 Si1 O3 C17 81.9(3)
C10 C1 C2 C3 23.5(4)
C10 C1 C2 C16 148.7(3)
C16 C2 C3 O1 56.6(5)
C1 C2 C3 O1 -176.4(4)
C16 C2 C3 C4 -121.3(3)
C1 C2 C3 C4 5.7(4)
O1 C3 C4 O2 -99.1(4)
C2 C3 C4 O2 78.7(3)
O1 C3 C4 C5 30.6(5)
C2 C3 C4 C5 -151.5(3)
O1 C3 C4 C10 150.1(4)
C2 C3 C4 C10 -32.0(3)
O2 C4 C5 C6 -73.2(4)
C3 C4 C5 C6 162.5(3)
C10 C4 C5 C6 47.3(4)
O2 C4 C5 Br1 50.7(3)
C3 C4 C5 Br1 -73.6(3)
C10 C4 C5 Br1 171.2(2)
C9 O4 C6 C17 -161.5(3)
C9 O4 C6 C7 -43.4(3)
C9 O4 C6 C5 76.9(3)
C4 C5 C6 O4 -63.0(3)
Br1 C5 C6 O4 173.8(2)
C4 C5 C6 C17 -179.0(3)
Br1 C5 C6 C17 57.8(3)
C4 C5 C6 C7 50.0(4)
Br1 C5 C6 C7 -73.2(3)
O4 C6 C7 C8 23.0(3)
C17 C6 C7 C8 136.5(3)
C5 C6 C7 C8 -91.6(3)
C6 C7 C8 C14 -121.0(3)
C6 C7 C8 C9 3.5(3)
C6 O4 C9 C10 -73.8(3)
C6 O4 C9 C11 170.8(3)
C6 O4 C9 C8 45.7(3)
C14 C8 C9 O4 91.8(3)
C7 C8 C9 O4 -29.0(3)
C14 C8 C9 C10 -155.5(3)
C7 C8 C9 C10 83.7(3)
C14 C8 C9 C11 -26.0(4)
C7 C8 C9 C11 -146.8(3)
C2 C1 C10 C9 -174.6(3)
C2 C1 C10 C4 -43.9(3)
O4 C9 C10 C1 -174.1(3)
C11 C9 C10 C1 -59.6(4)
C8 C9 C10 C1 74.4(4)
O4 C9 C10 C4 59.9(3)
C11 C9 C10 C4 174.4(3)
C8 C9 C10 C4 -51.6(4)
O2 C4 C10 C1 -59.7(3)
C3 C4 C10 C1 46.7(3)
C5 C4 C10 C1 175.7(3)
O2 C4 C10 C9 77.5(3)
C3 C4 C10 C9 -176.0(3)
C5 C4 C10 C9 -47.1(4)
O4 C9 C11 C15 39.9(3)
C10 C9 C11 C15 -72.8(3)
C8 C9 C11 C15 155.2(3)
O4 C9 C11 C12 -83.7(3)
C10 C9 C11 C12 163.6(3)
C8 C9 C11 C12 31.6(4)
C31 O7 C12 C13 30.3(3)
C31 O7 C12 C11 147.9(3)
C15 C11 C12 O7 69.5(4)
C9 C11 C12 O7 -169.2(3)
C15 C11 C12 C13 -176.6(3)
C9 C11 C12 C13 -55.3(4)
C31 O6 C13 C12 31.8(3)
C31 O6 C13 C14 150.8(3)
O7 C12 C13 O6 -38.2(3)
C11 C12 C13 O6 -158.7(3)
O7 C12 C13 C14 -161.5(2)
C11 C12 C13 C14 78.0(4)
C24 O5 C14 C13 98.1(3)
C24 O5 C14 C8 -145.1(3)
O6 C13 C14 O5 -62.5(4)
C12 C13 C14 O5 52.9(4)
O6 C13 C14 C8 177.9(3)
C12 C13 C14 C8 -66.6(3)
C7 C8 C14 O5 38.3(4)
C9 C8 C14 O5 -77.8(4)
C7 C8 C14 C13 156.9(3)
C9 C8 C14 C13 40.8(4)
C12 C11 C15 O8 -145.9(3)
C9 C11 C15 O8 92.8(4)
Si1 O3 C17 C6 121.4(3)
O4 C6 C17 O3 -61.7(4)
C7 C6 C17 O3 -173.7(3)
C5 C6 C17 O3 54.4(4)
O3 Si1 C20 C21 -52.8(4)
C19 Si1 C20 C21 -173.6(4)
C18 Si1 C20 C21 64.6(4)
O3 Si1 C20 C23 67.0(3)
C19 Si1 C20 C23 -53.8(4)
C18 Si1 C20 C23 -175.6(3)
O3 Si1 C20 C22 -174.1(3)
C19 Si1 C20 C22 65.1(4)
C18 Si1 C20 C22 -56.7(4)
C14 O5 C24 C25 -165.3(3)
O5 C24 C25 C26 -56.5(5)
O5 C24 C25 C30 121.3(4)
C30 C25 C26 C27 0.2(6)
C24 C25 C26 C27 178.1(4)
C25 C26 C27 C28 1.0(6)
C26 C27 C28 C29 -1.0(7)
C27 C28 C29 C30 -0.1(7)
C26 C25 C30 C29 -1.2(6)
C24 C25 C30 C29 -179.1(4)
C28 C29 C30 C25 1.2(7)
C13 O6 C31 O7 -13.4(3)
C13 O6 C31 C32 103.6(3)
C13 O6 C31 C33 -131.3(3)
C12 O7 C31 O6 -11.2(3)
C12 O7 C31 C32 -131.3(3)
C12 O7 C31 C33 104.1(3)

loop_
_cod_related_entry_id
_cod_related_entry_database
_cod_related_entry_code
1 ChemSpider 26050818
